data_1568587
loop_
_publ_author_name
'Boer\'e, Ren\'e T.'

_publ_section_title
;
 Crystal Structures of CuCl2&#x00B7;2H2O (Eriochalcite) and
 NiCl2&#x2219;6H2O (Nickelbischofite) at Low Temperature: Full Refinement
 of Hydrogen Atoms Using Non-Spherical Atomic Scattering Factors
;
_journal_issue 2
_journal_name_full Crystals
_journal_page_first 293
_journal_paper_doi 10.3390/cryst13020293
_journal_volume 13
_journal_year 2023
_chemical_formula_moiety 'Cl2 Cu H4 O2'
_chemical_formula_sum 'Cl2 Cu H4 O2'
_chemical_formula_weight 170.481
_space_group_crystal_system orthorhombic
_space_group_IT_number 53
_space_group_name_Hall '-P 2ac 2'
_space_group_name_H-M_alt 'P m n a'
_symmetry_Int_Tables_number 53
_atom_sites_solution_primary dual
_audit_creation_date 2023-01-25
_audit_creation_method
;
Olex2 1.5-alpha
(compiled 2022.11.02 svn.ra8b101fa for OlexSys, GUI svn.r6635)
;
_cell_angle_alpha 90
_cell_angle_beta 90
_cell_angle_gamma 90
_cell_formula_units_Z 2
_cell_length_a 8.0553(3)
_cell_length_b 3.7295(2)
_cell_length_c 7.3674(3)
_cell_measurement_reflns_used 9941
_cell_measurement_temperature 100.01(10)
_cell_measurement_theta_max 37.8640
_cell_measurement_theta_min 2.7030
_cell_volume 221.333(17)
_computing_cell_refinement 'CrysAlisPro 1.171.41.116a (Rigaku OD, 2021)'
_computing_data_collection 'CrysAlisPro 1.171.41.116a (Rigaku OD, 2021)'
_computing_data_reduction 'CrysAlisPro 1.171.41.116a (Rigaku OD, 2021)'
_computing_molecular_graphics 'Olex2 1.5-alpha (Dolomanov et al., 2009)'
_computing_publication_material 'Olex2 1.5-alpha (Dolomanov et al., 2009)'
_computing_structure_refinement 'olex2.refine 1.5-alpha (Bourhis et al., 2015)'
_computing_structure_solution 'SHELXT 2018/2 (Sheldrick, 2018)'
_diffrn_ambient_environment N~2~
_diffrn_ambient_temperature 100.01(10)
_diffrn_detector 'Hybrid Pixel Array Detector'
_diffrn_detector_area_resol_mean 5.8140
_diffrn_detector_type 'Pilatus 200K'
_diffrn_measured_fraction_theta_full 1.0000
_diffrn_measured_fraction_theta_max 1.0000
_diffrn_measurement_details
;
List of Runs (angles in degrees, time in seconds):

  # Type    Start    End  Width  t~exp~   \w     \q     \k     \f   Frames
--------------------------------------------------------------------------
  1  \w    -44.00  26.00   0.50    1.39    --   22.41 -38.00 150.00  140
  2  \w     11.00  85.00   0.50    1.39    --   22.41  57.00  60.00  148
  3  \w     39.00  91.00   0.50    1.39    --   22.41 178.00 -90.00  104
  4  \w    -15.00  58.00   0.50    1.39    --   22.41 -99.00 -90.00  146
  5  \w    -47.00  92.00   0.50    1.39    --   22.41   0.00 -60.00  278
  6  \w    -15.00  58.00   0.50    1.39    --   22.41 -99.00 -60.00  146
  7  \w     19.00  89.00   0.50    1.39    --   22.41  38.00  60.00  140
  8  \w     37.00  91.00   0.50    1.39    --   22.41-178.00-180.00  108
  9  \w     16.00  92.00   0.50    1.39    --   22.41  19.00   0.00  152
 10  \w    -89.00 -14.00   0.50    1.39    --  -25.54 -57.00-120.00  150
 11  \w    -92.00 -22.00   0.50    1.39    --  -25.54 -38.00  90.00  140
 12  \w    -93.00 -39.00   0.50    1.39    --  -25.54 150.00 -82.04  108
 13  \w    -14.00  12.00   0.50    1.39    --  -25.54-102.00 127.99   52
 14  \w    -14.00  13.00   0.50    1.39    --  -25.54-103.00 171.28   54
 15  \w    -36.00  -6.00   0.50    1.39    --  -25.54 -73.00 -60.32   60
 16  \w    -89.00 -14.00   0.50    1.39    --  -25.54 -57.00  90.00  150
 17  \w    -29.00   5.00   0.50    1.39    --  -25.54 -90.00  51.40   68
 18  \w    -91.00 -38.00   0.50    1.39    --  -25.54 147.00   5.34  106
 19  \w    -14.00  12.00   0.50    1.39    --  -25.54-102.00 -90.17   52
 20  \w    -22.00   7.00   0.50    1.39    --  -25.54 -93.00-146.39   58
 21  \w    -92.00 -22.00   0.50    1.39    --  -25.54 -38.00 150.00  140
 22  \w    -86.00 -35.00   0.50    1.39    --  -25.54 141.00-115.26  102
 23  \w    -89.00 -14.00   0.50    1.39    --  -25.54 -57.00  30.00  150
 24  \w    -68.00 -15.00   0.50    1.39    --  -25.54 110.00 118.47  106
 25  \w    -79.00 -30.00   0.50    1.39    --  -25.54 128.00  61.94   98
 26  \w    -47.00  92.00   0.50    1.39    --   22.41   0.00 -90.00  278
 27  \w    -47.00  92.00   0.50    1.39    --   22.41   0.00-120.00  278
 28  \w    -47.00 -12.00   0.50    1.39    --   22.41   0.00 -30.00   70
 29  \w    -47.00  92.00   0.50    1.39    --   22.41   0.00 -60.00  278
 30  \w    -44.00  26.00   0.50    1.39    --   22.41 -38.00-120.00  140
 31  \w     39.00  91.00   0.50    1.39    --   22.41 178.00 120.00  104
 32  \w     19.00  89.00   0.50    1.39    --   22.41  38.00   0.00  140
 33  \w    -47.00  92.00   0.50    1.39    --   22.41   0.00-180.00  278
 34  \w    -47.00  92.00   0.50    1.39    --   22.41   0.00-150.00  278
 35  \w    -49.00  21.00   0.50    1.39    --  -25.54  77.00 -30.00  140
 36  \w    -91.00 -38.00   0.50    1.39    --  -25.54 147.00 132.97  106
 37  \w    -15.00  11.00   0.50    1.39    --  -25.54-100.00 -64.18   52
 38  \w    -21.00   8.00   0.50    1.39    --  -25.54 -94.00 -20.15   58
 39  \w    -80.00 -30.00   0.50    1.39    --  -25.54 130.00-152.99  100
;
_diffrn_measurement_device 'four-circle diffractometer'
_diffrn_measurement_device_type 'SuperNova, Dual, Cu at home/near, Pilatus 200K'
_diffrn_measurement_method '\w scans'
_diffrn_orient_matrix_type 'CrysAlisPro convention (1999,Acta A55,543-557)'
_diffrn_orient_matrix_UB_11 0.0455157000
_diffrn_orient_matrix_UB_12 0.1267590000
_diffrn_orient_matrix_UB_13 0.0516455000
_diffrn_orient_matrix_UB_21 -0.0444828000
_diffrn_orient_matrix_UB_22 0.1415811000
_diffrn_orient_matrix_UB_23 -0.0420122000
_diffrn_orient_matrix_UB_31 -0.0609191000
_diffrn_orient_matrix_UB_32 -0.0086526000
_diffrn_orient_matrix_UB_33 0.0694428000
_diffrn_radiation_monochromator mirror
_diffrn_radiation_probe x-ray
_diffrn_radiation_type 'Mo K\a'
_diffrn_radiation_wavelength 0.71073
_diffrn_reflns_av_R_equivalents 0.0598
_diffrn_reflns_av_unetI/netI 0.0170
_diffrn_reflns_Laue_measured_fraction_full 1.0000
_diffrn_reflns_Laue_measured_fraction_max 1.0000
_diffrn_reflns_limit_h_max 13
_diffrn_reflns_limit_h_min -13
_diffrn_reflns_limit_k_max 6
_diffrn_reflns_limit_k_min -6
_diffrn_reflns_limit_l_max 12
_diffrn_reflns_limit_l_min -12
_diffrn_reflns_number 20107
_diffrn_reflns_point_group_measured_fraction_full 1.0000
_diffrn_reflns_point_group_measured_fraction_max 1.0000
_diffrn_reflns_theta_full 25.2417
_diffrn_reflns_theta_max 34.47
_diffrn_reflns_theta_min 3.75
_diffrn_source 'micro-focus sealed X-ray tube'
_diffrn_source_type 'SuperNova (Mo) X-ray Source'
_exptl_absorpt_coefficient_mu 5.967
_exptl_absorpt_correction_T_max 1.000
_exptl_absorpt_correction_T_min 0.277
_exptl_absorpt_correction_type gaussian
_exptl_absorpt_process_details
;
CrysAlisPro 1.171.41.116a (Rigaku Oxford Diffraction, 2021)
Numerical absorption correction based on gaussian integration over
a multifaceted crystal model
Empirical absorption correction using spherical harmonics,
implemented in SCALE3 ABSPACK scaling algorithm.
;
_exptl_crystal_colour 'clear greenish blue'
_exptl_crystal_colour_lustre clear
_exptl_crystal_colour_modifier greenish
_exptl_crystal_colour_primary blue
_exptl_crystal_density_diffrn 2.558
_exptl_crystal_description needle
_exptl_crystal_F_000 167.383
_exptl_crystal_size_max 0.211
_exptl_crystal_size_mid 0.038
_exptl_crystal_size_min 0.02
_refine_diff_density_max 0.5629
_refine_diff_density_min -0.4174
_refine_diff_density_rms 0.0779
_refine_ls_d_res_high 0.6279
_refine_ls_d_res_low 5.4365
_refine_ls_goodness_of_fit_ref 1.0159
_refine_ls_hydrogen_treatment refall
_refine_ls_matrix_type full
_refine_ls_number_constraints 0
_refine_ls_number_parameters 25
_refine_ls_number_reflns 499
_refine_ls_number_restraints 6
_refine_ls_restrained_S_all 1.0095
_refine_ls_R_factor_all 0.0134
_refine_ls_R_factor_gt 0.0120
_refine_ls_shift/su_max 0.0010
_refine_ls_shift/su_mean 0.0001
_refine_ls_structure_factor_coef Fsqd
_refine_ls_weighting_details 'w=1/[\s^2^(Fo^2^)+(0.0077P)^2^+0.1322P] where P=(Fo^2^+2Fc^2^)/3'
_refine_ls_weighting_scheme calc
_refine_ls_wR_factor_gt 0.0257
_refine_ls_wR_factor_ref 0.0264
_reflns_Friedel_coverage 0.0
_reflns_limit_h_max 12
_reflns_limit_h_min 0
_reflns_limit_k_max 5
_reflns_limit_k_min 0
_reflns_limit_l_max 11
_reflns_limit_l_min 0
_reflns_number_gt 476
_reflns_number_total 499
_reflns_threshold_expression I>=2u(I)
_cod_data_source_file Cu-NiCl2Hydrates_Boere-Crystals.cif
_cod_data_source_block 1a-CuCl2dihydrate-Mo
_cod_database_code 1568587
_chemical_oxdiff_formula CuCl2H4O2
_chemical_oxdiff_usercomment Mo
_olex2_refinement_description
;
1. Uiso/Uaniso restraints and constraints
Uanis(H1) \\sim Ueq: with sigma of 0.005 and sigma for terminal atoms of 0.01
;
_olex2_submission_special_instructions 'No special instructions were received'
_oxdiff_exptl_absorpt_empirical_details
;
Empirical correction (ABSPACK) includes:
- Absorption correction using spherical harmonics
- Frame scaling
;
_oxdiff_exptl_absorpt_empirical_full_max 1.196
_oxdiff_exptl_absorpt_empirical_full_min 0.809

loop_
_space_group_symop_id
_space_group_symop_operation_xyz
1 x,y,z
2 x,-y,-z
3 -x+1/2,y,-z+1/2
4 -x+1/2,-y,z+1/2
5 -x,-y,-z
6 -x,y,z
7 x-1/2,-y,z-1/2
8 x-1/2,y,-z-1/2

loop_
_atom_site_label
_atom_site_type_symbol
_atom_site_fract_x
_atom_site_fract_y
_atom_site_fract_z
_atom_site_U_iso_or_equiv
_atom_site_adp_type
_atom_site_occupancy
_atom_site_site_symmetry_order
_atom_site_refinement_flags_posn
_atom_site_refinement_flags_adp
_atom_site_refinement_flags_occupancy
Cu1 Cu 0.5 0.5 0.5 0.00800(5) Uani 1.000000 4 S T P
Cl1 Cl 0.5 0.11478(7) 0.74153(3) 0.00886(6) Uani 1.000000 2 S T P
O1 O 0.25892(12) 0.5 0.5 0.01469(18) Uani 1.000000 2 S T P
H1 H 0.1941(19) 0.367(4) 0.5823(19) 0.030(4) Uani 1.000000 1 . U .

loop_
_atom_site_aniso_label
_atom_site_aniso_U_11
_atom_site_aniso_U_22
_atom_site_aniso_U_33
_atom_site_aniso_U_12
_atom_site_aniso_U_13
_atom_site_aniso_U_23
Cu1 0.00637(9) 0.00862(9) 0.00900(9) -0.000000 -0.000000 0.00173(6)
Cl1 0.00952(11) 0.00835(11) 0.00869(10) -0.000000 -0.000000 0.00053(9)
O1 0.0080(4) 0.0209(5) 0.0152(4) -0.000000 -0.000000 0.0069(3)
H1 0.023(7) 0.043(8) 0.023(6) -0.007(4) 0.004(4) 0.003(4)

loop_
_atom_type_symbol
_atom_type_scat_dispersion_real
_atom_type_scat_dispersion_imag
_atom_type_scat_source
_atom_type_scat_dispersion_source
Cl 0.14873 0.16029 'NoSpherA2: Chem.Sci. 2021, DOI:10.1039/D0SC05526C' 'Henke, Gullikson and Davis, At. Data and Nucl. Data Tables, 1993, 54, 2'
Cu 0.34125 1.28947 'NoSpherA2: Chem.Sci. 2021, DOI:10.1039/D0SC05526C' 'Henke, Gullikson and Davis, At. Data and Nucl. Data Tables, 1993, 54, 2'
H 0.00000 0.00000 'NoSpherA2: Chem.Sci. 2021, DOI:10.1039/D0SC05526C' 'Henke, Gullikson and Davis, At. Data and Nucl. Data Tables, 1993, 54, 2'
O 0.01158 0.00611 'NoSpherA2: Chem.Sci. 2021, DOI:10.1039/D0SC05526C' 'Henke, Gullikson and Davis, At. Data and Nucl. Data Tables, 1993, 54, 2'

loop_
_exptl_crystal_face_index_h
_exptl_crystal_face_index_k
_exptl_crystal_face_index_l
_exptl_crystal_face_perp_dist
1 -1 1 0.0802
-1 1 -1 0.0822
1 0 1 0.0011
-1 0 -1 0.0191
-1 0 0 0.0236
11 0 1 0.0080
-1 0 1 0.0190
1 0 -1 0.0190

loop_
_geom_angle_atom_site_label_1
_geom_angle_atom_site_label_2
_geom_angle_atom_site_label_3
_geom_angle
_geom_angle_site_symmetry_1
_geom_angle_site_symmetry_3
_geom_angle_publ_flag
Cl1 Cu1 Cl1 180.0 . 2_566 ?
O1 Cu1 Cl1 90.0 5_666 2_566 ?
O1 Cu1 Cl1 90.0 . 2_566 ?
O1 Cu1 Cl1 90.0 . . ?
O1 Cu1 Cl1 90.0 5_666 . ?
O1 Cu1 O1 180.0 5_666 . ?
H1 O1 Cu1 123.7(10) 2_566 . ?
H1 O1 Cu1 123.7(10) . . ?
H1 O1 H1 112.5(19) . 2_566 ?

loop_
_geom_bond_atom_site_label_1
_geom_bond_atom_site_label_2
_geom_bond_distance
_geom_bond_site_symmetry_2
_geom_bond_publ_flag
Cu1 Cl1 2.2870(3) . ?
Cu1 Cl1 2.2870(3) 2_566 ?
Cu1 O1 1.9420(9) . ?
Cu1 O1 1.9420(9) 5_666 ?
O1 H1 0.941(14) 2_566 ?
O1 H1 0.941(14) . ?

loop_
_geom_hbond_atom_site_label_D
_geom_hbond_atom_site_label_H
_geom_hbond_atom_site_label_A
_geom_hbond_distance_DH
_geom_hbond_distance_HA
_geom_hbond_distance_DA
_geom_hbond_angle_DHA
_geom_hbond_site_symmetry_A
O1 H1 Cl1 0.941(14) 2.240(14) 3.1686(7) 169.2(14) 3_556

loop_
_restr_U_iso_atom_site_label
_restr_U_iso_weight_param
H1 0.0100

loop_
_exptl_oxdiff_crystal_face_indexfrac_h
_exptl_oxdiff_crystal_face_indexfrac_k
_exptl_oxdiff_crystal_face_indexfrac_l
_exptl_oxdiff_crystal_face_x
_exptl_oxdiff_crystal_face_y
_exptl_oxdiff_crystal_face_z
0.9981 -1.0016 0.9984 -0.0300 -0.2282 0.0172
-0.9981 1.0016 -0.9984 0.0300 0.2282 -0.0172
1.0003 -0.0007 1.0006 0.0971 -0.0866 0.0086
-1.0003 0.0007 -1.0006 -0.0971 0.0866 -0.0086
-1.0005 0.0001 -0.0000 -0.0455 0.0445 0.0609
11.2573 0.0257 1.3437 0.5850 -0.5536 -0.5927
-1.0008 -0.0005 1.0005 0.0061 0.0024 0.1304
1.0008 0.0005 -1.0005 -0.0061 -0.0024 -0.1304
